data_7052823
loop_
_publ_author_name
'Konarev, Dmitri V.'
'Zorina, Leokadia V.'
'Khasanov, Salavat S.'
'Hakimova, El'za U.'
'Lyubovskaya, Rimma N.'

_publ_section_title
;
 Structure and magnetic properties of ionic compound
 (Cp*2Cr+)&#x00B7;(FeIPc&#x2212;)&#x00B7;(C6H4Cl2)4 containing negatively
 charged iron phthalocyanine
;
_journal_issue 1
_journal_name_full 'New Journal of Chemistry'
_journal_page_first 48
_journal_paper_doi 10.1039/c1nj20858f
_journal_volume 36
_journal_year 2012
_chemical_compound_source 'synthesis as described'
_chemical_formula_moiety 'C20 H30 Cr, C32 H16 Fe N8, 4(C6 H4 Cl2)'
_chemical_formula_sum 'C76 H62 Cl8 Cr Fe N8'
_chemical_formula_weight 1478.79
_chemical_name_systematic
;
?
;
_space_group_IT_number 2
_symmetry_cell_setting triclinic
_symmetry_space_group_name_Hall '-P 1'
_symmetry_space_group_name_H-M 'P -1'
_atom_sites_solution_hydrogens geom
_atom_sites_solution_primary direct
_atom_sites_solution_secondary difmap
_audit_creation_method 'SHELXL-97 and WinGX routine-INITIALISE'
_cell_angle_alpha 98.283(7)
_cell_angle_beta 110.587(9)
_cell_angle_gamma 106.472(9)
_cell_formula_units_Z 1
_cell_length_a 10.5331(12)
_cell_length_b 12.3100(11)
_cell_length_c 14.9616(13)
_cell_measurement_reflns_used 7626
_cell_measurement_temperature 150(1)
_cell_measurement_theta_max 29.604
_cell_measurement_theta_min 1.7811
_cell_volume 1676.1(3)
_computing_cell_refinement
;
CrysAlisPro, Oxford Diffraction Ltd.,
Version 1.171.33.48 (release 15-09-2009 CrysAlis171 .NET)
(compiled Sep 15 2009,11:49:04)
;
_computing_data_collection
;
CrysAlisPro, Oxford Diffraction Ltd.,
Version 1.171.33.48 (release 15-09-2009 CrysAlis171 .NET)
(compiled Sep 15 2009,11:49:04)
;
_computing_data_reduction
;
CrysAlisPro, Oxford Diffraction Ltd.,
Version 1.171.33.48 (release 15-09-2009 CrysAlis171 .NET)
(compiled Sep 15 2009,11:49:04)
;
_computing_molecular_graphics 'WinGX (L.J. Farrugia, 1999)'
_computing_publication_material 'WinGX (L.J. Farrugia, 1999)'
_computing_structure_refinement 'SHELXL-97 (Sheldrick, 2008)'
_computing_structure_solution 'SIR-92 (A. Altomare et al, 1993)'
_diffrn_ambient_temperature 150(1)
_diffrn_detector_area_resol_mean 10.4752
_diffrn_measured_fraction_theta_full 1.000
_diffrn_measured_fraction_theta_max 0.853
_diffrn_measurement_device_type 'Xcalibur, Ruby, Gemini'
_diffrn_radiation_monochromator graphite
_diffrn_radiation_source 'Enhance (Mo) X-ray Source'
_diffrn_radiation_type MoK\a
_diffrn_radiation_wavelength 0.71073
_diffrn_reflns_av_R_equivalents 0.0000
_diffrn_reflns_av_sigmaI/netI 0.0847
_diffrn_reflns_limit_h_max 14
_diffrn_reflns_limit_h_min -13
_diffrn_reflns_limit_k_max 16
_diffrn_reflns_limit_k_min -17
_diffrn_reflns_limit_l_max 20
_diffrn_reflns_limit_l_min -20
_diffrn_reflns_number 17996
_diffrn_reflns_theta_full 26.00
_diffrn_reflns_theta_max 29.77
_diffrn_reflns_theta_min 1.79
_exptl_absorpt_coefficient_mu 0.750
_exptl_absorpt_correction_T_max 1.00000
_exptl_absorpt_correction_T_min 0.92403
_exptl_absorpt_correction_type multi-scan
_exptl_absorpt_process_details
;
CrysAlisPro, Oxford Diffraction Ltd.,
Version 1.171.34.40 (release 27-08-2010 CrysAlis171 .NET)
(compiled Aug 27 2010,11:50:40)
Empirical absorption correction using spherical harmonics,
implemented in SCALE3 ABSPACK scaling algorithm.
;
_exptl_crystal_colour black
_exptl_crystal_density_diffrn 1.465
_exptl_crystal_density_method 'not measured'
_exptl_crystal_description prism
_exptl_crystal_F_000 760
_exptl_crystal_size_max 0.33
_exptl_crystal_size_mid 0.19
_exptl_crystal_size_min 0.13
_refine_diff_density_max 1.564
_refine_diff_density_min -0.716
_refine_diff_density_rms 0.119
_refine_ls_extinction_method none
_refine_ls_goodness_of_fit_ref 1.071
_refine_ls_hydrogen_treatment constr
_refine_ls_matrix_type full
_refine_ls_number_parameters 522
_refine_ls_number_reflns 17996
_refine_ls_number_restraints 455
_refine_ls_restrained_S_all 1.088
_refine_ls_R_factor_all 0.1396
_refine_ls_R_factor_gt 0.0974
_refine_ls_shift/su_max 0.014
_refine_ls_shift/su_mean 0.001
_refine_ls_structure_factor_coef Fsqd
_refine_ls_weighting_details 'calc w=1/[\s^2^(Fo^2^)+(0.0701P)^2^+4.9751P] where P=(Fo^2^+2Fc^2^)/3'
_refine_ls_weighting_scheme calc
_refine_ls_wR_factor_gt 0.2153
_refine_ls_wR_factor_ref 0.2338
_reflns_number_gt 12161
_reflns_number_total 17996
_reflns_threshold_expression >2\s(I)
_cod_data_source_file c1nj20858f.txt
_cod_data_source_block FePc_Cp*2Cr_C6H4Cl2_150K
_cod_database_code 7052823

loop_
_symmetry_equiv_pos_as_xyz
'x, y, z'
'-x, -y, -z'

loop_
_atom_site_label
_atom_site_type_symbol
_atom_site_fract_x
_atom_site_fract_y
_atom_site_fract_z
_atom_site_U_iso_or_equiv
_atom_site_adp_type
_atom_site_occupancy
_atom_site_symmetry_multiplicity
_atom_site_calc_flag
_atom_site_refinement_flags
_atom_site_disorder_assembly
_atom_site_disorder_group
Fe1 Fe 0.5000 0.5000 0.0000 0.02123(18) Uani 1 2 d S . .
N1 N 0.5054(3) 0.3768(2) 0.0653(2) 0.0235(6) Uani 1 1 d . . .
N2 N 0.5910(3) 0.6153(2) 0.1263(2) 0.0220(6) Uani 1 1 d . . .
N3 N 0.6217(3) 0.4914(2) 0.2385(2) 0.0263(6) Uani 1 1 d . . .
N4 N 0.6073(3) 0.7963(3) 0.0757(2) 0.0264(7) Uani 1 1 d . . .
C1 C 0.4545(4) 0.2571(3) 0.0203(3) 0.0252(8) Uani 1 1 d . . .
C2 C 0.4808(4) 0.1940(3) 0.0953(3) 0.0266(8) Uani 1 1 d . . .
C3 C 0.5510(4) 0.2789(3) 0.1871(3) 0.0267(8) Uani 1 1 d . . .
C4 C 0.5624(4) 0.3914(3) 0.1662(2) 0.0246(8) Uani 1 1 d . . .
C5 C 0.6318(4) 0.5931(3) 0.2177(2) 0.0252(7) Uani 1 1 d . . .
C6 C 0.6968(4) 0.7035(3) 0.2957(3) 0.0296(8) Uani 1 1 d . . .
C7 C 0.6945(4) 0.7924(3) 0.2486(3) 0.0294(8) Uani 1 1 d . . .
C8 C 0.6279(4) 0.7362(3) 0.1429(3) 0.0255(8) Uani 1 1 d . . .
C9 C 0.4545(4) 0.0753(3) 0.0908(3) 0.0333(9) Uani 1 1 d . . .
H9 H 0.4067 0.0179 0.0303 0.040 Uiso 1 1 calc R . .
C10 C 0.5013(5) 0.0459(4) 0.1784(3) 0.0393(10) Uani 1 1 d . . .
H10 H 0.4850 -0.0329 0.1765 0.047 Uiso 1 1 calc R . .
C11 C 0.5720(5) 0.1289(4) 0.2695(3) 0.0395(10) Uani 1 1 d . . .
H11 H 0.6027 0.1051 0.3272 0.047 Uiso 1 1 calc R . .
C12 C 0.5978(4) 0.2484(4) 0.2758(3) 0.0342(9) Uani 1 1 d . . .
H12 H 0.6441 0.3049 0.3368 0.041 Uiso 1 1 calc R . .
C13 C 0.7514(4) 0.7279(4) 0.3988(3) 0.0391(10) Uani 1 1 d . . .
H13 H 0.7507 0.6681 0.4304 0.047 Uiso 1 1 calc R . .
C14 C 0.8067(5) 0.8447(4) 0.4521(3) 0.0451(11) Uani 1 1 d . . .
H14 H 0.8449 0.8635 0.5210 0.054 Uiso 1 1 calc R . .
C15 C 0.8072(5) 0.9351(4) 0.4060(3) 0.0467(12) Uani 1 1 d . . .
H15 H 0.8456 1.0127 0.4444 0.056 Uiso 1 1 calc R . .
C16 C 0.7505(4) 0.9106(4) 0.3025(3) 0.0372(10) Uani 1 1 d . . .
H16 H 0.7500 0.9703 0.2708 0.045 Uiso 1 1 calc R . .
Cr1 Cr 0.0000 0.5000 0.0000 0.0259(2) Uani 1 2 d S . .
C21A C 0.129(3) 0.5018(10) -0.0855(11) 0.039(2) Uani 0.60 1 d PU A 1
C22A C 0.138(2) 0.4163(10) -0.0327(8) 0.0336(19) Uani 0.60 1 d PU A 1
C23A C 0.2063(15) 0.4764(9) 0.0715(7) 0.0326(17) Uani 0.60 1 d PU A 1
C24A C 0.2335(17) 0.5970(7) 0.0802(8) 0.0261(16) Uani 0.60 1 d PU A 1
C25A C 0.189(2) 0.6176(11) -0.0140(7) 0.0269(18) Uani 0.60 1 d PU A 1
C26A C 0.0677(15) 0.4813(9) -0.1954(8) 0.054(3) Uani 0.60 1 d PU A 1
H26A H 0.0315 0.3984 -0.2268 0.081 Uiso 0.60 1 calc PR A 1
H26B H 0.1425 0.5215 -0.2143 0.081 Uiso 0.60 1 calc PR A 1
H26C H -0.0102 0.5106 -0.2158 0.081 Uiso 0.60 1 calc PR A 1
C27A C 0.0919(12) 0.2861(8) -0.0749(8) 0.063(3) Uani 0.60 1 d PU A 1
H27A H 0.0486 0.2669 -0.1460 0.095 Uiso 0.60 1 calc PR A 1
H27B H 0.0224 0.2449 -0.0522 0.095 Uiso 0.60 1 calc PR A 1
H27C H 0.1752 0.2631 -0.0534 0.095 Uiso 0.60 1 calc PR A 1
C28A C 0.2354(11) 0.4161(9) 0.1541(7) 0.060(3) Uani 0.60 1 d PU A 1
H28A H 0.2812 0.4741 0.2171 0.090 Uiso 0.60 1 calc PR A 1
H28B H 0.2983 0.3745 0.1494 0.090 Uiso 0.60 1 calc PR A 1
H28C H 0.1452 0.3617 0.1481 0.090 Uiso 0.60 1 calc PR A 1
C29A C 0.3013(10) 0.6912(8) 0.1790(6) 0.046(2) Uani 0.60 1 d PU A 1
H29A H 0.3231 0.6553 0.2326 0.069 Uiso 0.60 1 calc PR A 1
H29B H 0.2342 0.7291 0.1820 0.069 Uiso 0.60 1 calc PR A 1
H29C H 0.3893 0.7486 0.1845 0.069 Uiso 0.60 1 calc PR A 1
C30A C 0.2028(14) 0.7337(9) -0.0349(8) 0.048(2) Uani 0.60 1 d PU A 1
H30A H 0.2507 0.7946 0.0266 0.072 Uiso 0.60 1 calc PR A 1
H30B H 0.1078 0.7347 -0.0711 0.072 Uiso 0.60 1 calc PR A 1
H30C H 0.2587 0.7470 -0.0736 0.072 Uiso 0.60 1 calc PR A 1
C21B C 0.133(4) 0.5259(14) -0.0856(16) 0.028(3) Uani 0.40 1 d PU A 2
C22B C 0.130(4) 0.4168(17) -0.0591(10) 0.034(3) Uani 0.40 1 d PU A 2
C23B C 0.189(3) 0.4430(12) 0.0472(12) 0.036(3) Uani 0.40 1 d PU A 2
C24B C 0.235(3) 0.5662(15) 0.0862(12) 0.039(3) Uani 0.40 1 d PU A 2
C25B C 0.205(4) 0.6126(17) 0.0061(13) 0.038(4) Uani 0.40 1 d PU A 2
C26B C 0.079(2) 0.5333(14) -0.1919(11) 0.050(4) Uani 0.40 1 d PU A 2
H26D H 0.0925 0.6136 -0.1926 0.075 Uiso 0.40 1 calc PR A 2
H26E H -0.0228 0.4859 -0.2264 0.075 Uiso 0.40 1 calc PR A 2
H26F H 0.1320 0.5049 -0.2242 0.075 Uiso 0.40 1 calc PR A 2
C27B C 0.0655(19) 0.2945(12) -0.1268(10) 0.053(4) Uani 0.40 1 d PU A 2
H27D H 0.0337 0.2978 -0.1945 0.080 Uiso 0.40 1 calc PR A 2
H27E H -0.0161 0.2490 -0.1164 0.080 Uiso 0.40 1 calc PR A 2
H27F H 0.1373 0.2582 -0.1128 0.080 Uiso 0.40 1 calc PR A 2
C28B C 0.1986(16) 0.3583(13) 0.1064(11) 0.057(3) Uani 0.40 1 d PU A 2
H28D H 0.2424 0.3993 0.1756 0.086 Uiso 0.40 1 calc PR A 2
H28E H 0.2569 0.3162 0.0929 0.086 Uiso 0.40 1 calc PR A 2
H28F H 0.1028 0.3037 0.0895 0.086 Uiso 0.40 1 calc PR A 2
C29B C 0.305(2) 0.6375(13) 0.1911(11) 0.059(4) Uani 0.40 1 d PU A 2
H29D H 0.3167 0.5866 0.2339 0.088 Uiso 0.40 1 calc PR A 2
H29E H 0.2451 0.6787 0.2031 0.088 Uiso 0.40 1 calc PR A 2
H29F H 0.3984 0.6932 0.2041 0.088 Uiso 0.40 1 calc PR A 2
C30B C 0.228(2) 0.7420(14) 0.0059(12) 0.053(4) Uani 0.40 1 d PU A 2
H30D H 0.1917 0.7470 -0.0613 0.079 Uiso 0.40 1 calc PR A 2
H30E H 0.3295 0.7889 0.0395 0.079 Uiso 0.40 1 calc PR A 2
H30F H 0.1759 0.7704 0.0394 0.079 Uiso 0.40 1 calc PR A 2
Cl1 Cl 0.2906(4) 0.2847(4) 0.3545(2) 0.1332(14) Uani 0.65 1 d PDU B 1
Cl2 Cl -0.0383(3) 0.2324(3) 0.3188(2) 0.0993(9) Uani 0.65 1 d PDU B 1
C1S C 0.1504(7) 0.1797(4) 0.2554(4) 0.0813(11) Uiso 0.65 1 d PGD B 1
C2S C 0.0054(8) 0.1545(6) 0.2387(5) 0.0813(11) Uiso 0.65 1 d PGD B 1
C3S C -0.1035(6) 0.0683(7) 0.1548(6) 0.0813(11) Uiso 0.65 1 d PGD B 1
H3S H -0.2006 0.0514 0.1436 0.098 Uiso 0.65 1 calc PR B 1
C4S C -0.0675(6) 0.0071(5) 0.0877(4) 0.0813(11) Uiso 0.65 1 d PGD B 1
H4S H -0.1404 -0.0506 0.0315 0.098 Uiso 0.65 1 calc PR B 1
C5S C 0.0775(7) 0.0323(6) 0.1044(4) 0.0813(11) Uiso 0.65 1 d PGD B 1
H5S H 0.1016 -0.0086 0.0595 0.098 Uiso 0.65 1 calc PR B 1
C6S C 0.1865(6) 0.1186(6) 0.1883(5) 0.0813(11) Uiso 0.65 1 d PGD B 1
H6S H 0.2835 0.1354 0.1994 0.098 Uiso 0.65 1 calc PR B 1
Cl11 Cl 0.2000(15) 0.0824(11) 0.1837(10) 0.171(5) Uani 0.25 1 d PDU C 2
Cl12 Cl -0.0997(13) 0.0452(10) 0.1546(8) 0.139(4) Uani 0.25 1 d PDU C 2
C11S C 0.1751(18) 0.1841(11) 0.2572(9) 0.0813(11) Uiso 0.25 1 d PGD C 2
C12S C 0.0330(16) 0.1664(11) 0.2448(10) 0.0813(11) Uiso 0.25 1 d PGD C 2
C13S C 0.0044(16) 0.2473(15) 0.3025(12) 0.0813(11) Uiso 0.25 1 d PGD C 2
H13S H -0.0907 0.2354 0.2943 0.098 Uiso 0.25 1 calc PR C 2
C14S C 0.118(2) 0.3459(13) 0.3726(12) 0.0813(11) Uiso 0.25 1 d PGD C 2
H14S H 0.0988 0.4000 0.4111 0.098 Uiso 0.25 1 calc PR C 2
C15S C 0.2601(17) 0.3637(12) 0.3849(11) 0.0813(11) Uiso 0.25 1 d PGD C 2
H15S H 0.3361 0.4297 0.4318 0.098 Uiso 0.25 1 calc PR C 2
C16S C 0.2887(15) 0.2828(14) 0.3272(12) 0.0813(11) Uiso 0.25 1 d PGD C 2
H16S H 0.3838 0.2947 0.3355 0.098 Uiso 0.25 1 calc PR C 2
Cl51 Cl 0.041(2) 0.3608(19) 0.3674(15) 0.113(7) Uani 0.10 1 d PDU D 3
Cl52 Cl 0.357(2) 0.3899(16) 0.3868(14) 0.097(6) Uani 0.10 1 d PDU D 3
C51S C 0.071(3) 0.2539(18) 0.3069(15) 0.0813(11) Uiso 0.10 1 d PGD D 3
C52S C 0.208(2) 0.2612(17) 0.3127(15) 0.0813(11) Uiso 0.10 1 d PGD D 3
C53S C 0.225(3) 0.168(2) 0.260(2) 0.0813(11) Uiso 0.10 1 d PGD D 3
H53S H 0.3165 0.1726 0.2638 0.098 Uiso 0.10 1 calc PR D 3
C54S C 0.105(4) 0.067(2) 0.201(3) 0.0813(11) Uiso 0.10 1 d PGD D 3
H54S H 0.1157 0.0040 0.1659 0.098 Uiso 0.10 1 calc PR D 3
C55S C -0.032(3) 0.059(2) 0.195(3) 0.0813(11) Uiso 0.10 1 d PGD D 3
H55S H -0.1130 -0.0083 0.1561 0.098 Uiso 0.10 1 calc PR D 3
C56S C -0.049(2) 0.153(2) 0.248(2) 0.0813(11) Uiso 0.10 1 d PGD D 3
H56S H -0.1407 0.1480 0.2443 0.098 Uiso 0.10 1 calc PR D 3
Cl21 Cl 0.8962(5) 0.3407(4) 0.5397(3) 0.1054(14) Uani 0.50 1 d PDU E 1
Cl22 Cl 0.5718(7) 0.2801(6) 0.5263(4) 0.162(2) Uani 0.50 1 d PDU E 1
C21S C 0.8135(8) 0.2348(7) 0.5808(7) 0.0736(11) Uiso 0.50 1 d PGD E 1
C22S C 0.6710(8) 0.2033(7) 0.5715(7) 0.0736(11) Uiso 0.50 1 d PGD E 1
C23S C 0.6147(7) 0.1111(7) 0.6069(7) 0.0736(11) Uiso 0.50 1 d PGD E 1
H23S H 0.5193 0.0900 0.6007 0.088 Uiso 0.50 1 calc PR E 1
C24S C 0.7009(8) 0.0504(6) 0.6515(7) 0.0736(11) Uiso 0.50 1 d PGD E 1
H24S H 0.6633 -0.0113 0.6751 0.088 Uiso 0.50 1 calc PR E 1
C25S C 0.8435(8) 0.0819(7) 0.6608(6) 0.0736(11) Uiso 0.50 1 d PGD E 1
H25S H 0.9012 0.0413 0.6906 0.088 Uiso 0.50 1 calc PR E 1
C26S C 0.8998(6) 0.1741(7) 0.6254(7) 0.0736(11) Uiso 0.50 1 d PGD E 1
H26S H 0.9952 0.1952 0.6316 0.088 Uiso 0.50 1 calc PR E 1
Cl31 Cl 0.9300(11) 0.4220(8) 0.5408(7) 0.133(3) Uani 0.30 1 d PDU F 2
Cl32 Cl 0.6367(11) 0.4245(8) 0.5385(7) 0.153(3) Uani 0.30 1 d PDU F 2
C31S C 0.8176(13) 0.3034(10) 0.5647(12) 0.0736(11) Uiso 0.30 1 d PGD F 2
C32S C 0.6806(14) 0.2984(10) 0.5572(12) 0.0736(11) Uiso 0.30 1 d PGD F 2
C33S C 0.5934(12) 0.2045(12) 0.5760(13) 0.0736(11) Uiso 0.30 1 d PGD F 2
H33S H 0.5018 0.2012 0.5710 0.088 Uiso 0.30 1 calc PR F 2
C34S C 0.6432(14) 0.1156(10) 0.6023(12) 0.0736(11) Uiso 0.30 1 d PGD F 2
H34S H 0.5848 0.0528 0.6149 0.088 Uiso 0.30 1 calc PR F 2
C35S C 0.7802(15) 0.1206(11) 0.6098(12) 0.0736(11) Uiso 0.30 1 d PGD F 2
H35S H 0.8135 0.0611 0.6274 0.088 Uiso 0.30 1 calc PR F 2
C36S C 0.8674(12) 0.2145(12) 0.5910(12) 0.0736(11) Uiso 0.30 1 d PGD F 2
H36S H 0.9590 0.2178 0.5960 0.088 Uiso 0.30 1 calc PR F 2
Cl41 Cl 0.7421(13) 0.0754(10) 0.6274(8) 0.118(4) Uani 0.20 1 d PDU G 3
Cl42 Cl 0.5141(12) 0.1736(10) 0.5747(8) 0.125(4) Uani 0.20 1 d PDU G 3
C41S C 0.7801(19) 0.1964(14) 0.5859(18) 0.0736(11) Uiso 0.20 1 d PGD G 3
C42S C 0.6775(16) 0.2503(16) 0.5687(18) 0.0736(11) Uiso 0.20 1 d PGD G 3
C43S C 0.7081(19) 0.3597(15) 0.5494(17) 0.0736(11) Uiso 0.20 1 d PGD G 3
H43S H 0.6395 0.3957 0.5380 0.088 Uiso 0.20 1 calc PR G 3
C44S C 0.841(2) 0.4152(13) 0.5473(17) 0.0736(11) Uiso 0.20 1 d PGD G 3
H44S H 0.8619 0.4884 0.5343 0.088 Uiso 0.20 1 calc PR G 3
C45S C 0.9439(17) 0.3614(17) 0.5644(19) 0.0736(11) Uiso 0.20 1 d PGD G 3
H45S H 1.0331 0.3986 0.5630 0.088 Uiso 0.20 1 calc PR G 3
C46S C 0.9133(17) 0.2520(17) 0.5837(18) 0.0736(11) Uiso 0.20 1 d PGD G 3
H46S H 0.9819 0.2160 0.5952 0.088 Uiso 0.20 1 calc PR G 3

loop_
_atom_site_aniso_label
_atom_site_aniso_U_11
_atom_site_aniso_U_22
_atom_site_aniso_U_33
_atom_site_aniso_U_23
_atom_site_aniso_U_13
_atom_site_aniso_U_12
Fe1 0.0206(4) 0.0187(4) 0.0234(4) 0.0018(3) 0.0108(3) 0.0056(3)
N1 0.0244(16) 0.0184(15) 0.0268(15) 0.0027(12) 0.0135(14) 0.0046(13)
N2 0.0176(15) 0.0189(14) 0.0233(14) -0.0019(12) 0.0082(13) 0.0021(13)
N3 0.0222(16) 0.0239(16) 0.0286(15) 0.0022(13) 0.0093(14) 0.0063(14)
N4 0.0273(17) 0.0246(16) 0.0286(16) 0.0050(13) 0.0144(13) 0.0085(13)
C1 0.0199(19) 0.0223(18) 0.035(2) 0.0043(16) 0.0145(16) 0.0079(15)
C2 0.0228(18) 0.029(2) 0.0274(19) 0.0034(16) 0.0106(15) 0.0097(16)
C3 0.0258(19) 0.027(2) 0.0307(19) 0.0077(16) 0.0154(16) 0.0104(16)
C4 0.0224(19) 0.030(2) 0.0258(17) 0.0070(15) 0.0145(16) 0.0095(16)
C5 0.0214(18) 0.0273(19) 0.0258(17) 0.0038(15) 0.0118(16) 0.0064(16)
C6 0.031(2) 0.027(2) 0.0286(19) 0.0033(16) 0.0121(17) 0.0094(17)
C7 0.026(2) 0.026(2) 0.0302(19) -0.0015(16) 0.0111(16) 0.0055(16)
C8 0.0216(19) 0.0243(19) 0.0313(19) 0.0024(16) 0.0140(16) 0.0078(16)
C9 0.035(2) 0.029(2) 0.034(2) 0.0028(18) 0.0145(18) 0.0126(18)
C10 0.043(3) 0.027(2) 0.051(3) 0.015(2) 0.021(2) 0.014(2)
C11 0.043(3) 0.039(2) 0.041(2) 0.020(2) 0.015(2) 0.020(2)
C12 0.035(2) 0.033(2) 0.032(2) 0.0049(18) 0.0138(18) 0.0102(18)
C13 0.038(2) 0.029(2) 0.040(2) 0.0063(19) 0.0095(19) 0.0087(19)
C14 0.055(3) 0.038(3) 0.028(2) -0.0009(19) 0.008(2) 0.012(2)
C15 0.055(3) 0.027(2) 0.034(2) -0.0060(19) 0.004(2) 0.006(2)
C16 0.044(2) 0.030(2) 0.035(2) 0.0076(18) 0.0149(19) 0.0108(19)
Cr1 0.0175(4) 0.0273(5) 0.0328(5) 0.0039(4) 0.0119(4) 0.0079(4)
C21A 0.035(6) 0.046(3) 0.037(2) 0.004(2) 0.021(4) 0.015(6)
C22A 0.017(5) 0.033(2) 0.053(3) 0.004(2) 0.019(5) 0.009(3)
C23A 0.022(5) 0.039(3) 0.046(3) 0.016(2) 0.018(4) 0.017(5)
C24A 0.014(4) 0.033(3) 0.035(3) 0.0057(19) 0.015(3) 0.009(4)
C25A 0.013(5) 0.035(3) 0.039(3) 0.011(2) 0.015(4) 0.012(3)
C26A 0.042(5) 0.080(6) 0.040(2) 0.006(3) 0.026(3) 0.015(6)
C27A 0.050(5) 0.039(3) 0.103(6) -0.003(3) 0.041(5) 0.021(4)
C28A 0.051(5) 0.074(5) 0.071(4) 0.045(4) 0.025(4) 0.032(5)
C29A 0.022(4) 0.055(4) 0.039(3) -0.007(3) 0.005(3) 0.003(4)
C30A 0.038(5) 0.044(3) 0.064(6) 0.028(4) 0.023(5) 0.008(4)
C21B 0.010(6) 0.035(4) 0.038(3) 0.008(3) 0.011(5) 0.009(6)
C22B 0.035(7) 0.033(3) 0.042(4) 0.002(3) 0.020(6) 0.022(5)
C23B 0.028(7) 0.036(4) 0.043(4) 0.011(3) 0.012(6) 0.014(6)
C24B 0.030(7) 0.041(4) 0.036(3) 0.001(3) 0.003(5) 0.019(7)
C25B 0.029(8) 0.027(3) 0.046(4) 0.004(3) 0.010(6) 0.005(5)
C26B 0.041(7) 0.073(8) 0.044(4) 0.023(5) 0.029(5) 0.016(7)
C27B 0.057(7) 0.037(4) 0.060(6) -0.005(4) 0.026(6) 0.015(5)
C28B 0.047(7) 0.063(6) 0.076(6) 0.039(5) 0.020(6) 0.036(6)
C29B 0.045(7) 0.069(7) 0.041(3) -0.008(4) 0.008(5) 0.015(7)
C30B 0.048(8) 0.033(3) 0.077(8) 0.010(4) 0.023(7) 0.020(5)
Cl1 0.109(2) 0.186(4) 0.091(2) 0.067(2) 0.0422(19) 0.019(2)
Cl2 0.106(2) 0.110(2) 0.100(2) 0.0502(18) 0.0528(17) 0.0398(18)
Cl11 0.164(7) 0.176(7) 0.177(7) 0.045(6) 0.068(5) 0.072(6)
Cl12 0.158(7) 0.141(6) 0.138(6) 0.065(5) 0.077(5) 0.051(5)
Cl51 0.109(9) 0.124(9) 0.109(9) 0.042(6) 0.047(6) 0.042(6)
Cl52 0.095(8) 0.089(7) 0.095(8) 0.044(6) 0.030(6) 0.019(6)
Cl21 0.117(3) 0.124(3) 0.061(2) 0.028(2) 0.040(2) 0.018(3)
Cl22 0.155(4) 0.203(5) 0.135(4) 0.043(4) 0.051(3) 0.085(4)
Cl31 0.140(6) 0.127(5) 0.115(5) 0.024(4) 0.061(4) 0.016(4)
Cl32 0.164(6) 0.157(6) 0.117(5) 0.017(4) 0.039(4) 0.062(5)
Cl41 0.132(6) 0.108(6) 0.098(6) 0.006(4) 0.055(5) 0.025(5)
Cl42 0.106(6) 0.146(7) 0.101(5) -0.014(5) 0.053(5) 0.026(5)

loop_
_atom_type_symbol
_atom_type_description
_atom_type_scat_dispersion_real
_atom_type_scat_dispersion_imag
_atom_type_scat_source
C C 0.0033 0.0016 'International Tables Vol C Tables 4.2.6.8 and 6.1.1.4'
Cl Cl 0.1484 0.1585 'International Tables Vol C Tables 4.2.6.8 and 6.1.1.4'
Cr Cr 0.3209 0.6236 'International Tables Vol C Tables 4.2.6.8 and 6.1.1.4'
Fe Fe 0.3463 0.8444 'International Tables Vol C Tables 4.2.6.8 and 6.1.1.4'
N N 0.0061 0.0033 'International Tables Vol C Tables 4.2.6.8 and 6.1.1.4'
H H 0.0000 0.0000 'International Tables Vol C Tables 4.2.6.8 and 6.1.1.4'

loop_
_geom_angle_atom_site_label_1
_geom_angle_atom_site_label_2
_geom_angle_atom_site_label_3
_geom_angle
_geom_angle_site_symmetry_1
_geom_angle_site_symmetry_3
N2 Fe1 N2 180.0(2) 2_665 .
N2 Fe1 N1 89.75(11) 2_665 .
N2 Fe1 N1 90.25(11) . .
N2 Fe1 N1 90.25(11) 2_665 2_665
N2 Fe1 N1 89.75(11) . 2_665
N1 Fe1 N1 180.00(15) . 2_665
C4 N1 C1 107.1(3) . .
C4 N1 Fe1 126.1(2) . .
C1 N1 Fe1 126.8(2) . .
C5 N2 C8 107.0(3) . .
C5 N2 Fe1 126.2(2) . .
C8 N2 Fe1 126.8(2) . .
C5 N3 C4 120.8(3) . .
C1 N4 C8 121.4(3) 2_665 .
N4 C1 N1 127.6(3) 2_665 .
N4 C1 C2 122.6(3) 2_665 .
N1 C1 C2 109.8(3) . .
C9 C2 C3 120.2(3) . .
C9 C2 C1 133.2(3) . .
C3 C2 C1 106.5(3) . .
C12 C3 C2 121.6(3) . .
C12 C3 C4 131.8(4) . .
C2 C3 C4 106.6(3) . .
N3 C4 N1 128.1(3) . .
N3 C4 C3 121.8(3) . .
N1 C4 C3 110.1(3) . .
N3 C5 N2 128.6(3) . .
N3 C5 C6 121.7(3) . .
N2 C5 C6 109.8(3) . .
C7 C6 C13 121.3(3) . .
C7 C6 C5 106.6(3) . .
C13 C6 C5 132.0(3) . .
C6 C7 C16 121.5(3) . .
C6 C7 C8 106.8(3) . .
C16 C7 C8 131.8(4) . .
N4 C8 N2 127.6(3) . .
N4 C8 C7 122.6(3) . .
N2 C8 C7 109.8(3) . .
C10 C9 C2 117.9(4) . .
C10 C9 H9 121.1 . .
C2 C9 H9 121.1 . .
C9 C10 C11 122.5(4) . .
C9 C10 H10 118.8 . .
C11 C10 H10 118.8 . .
C10 C11 C12 120.7(4) . .
C10 C11 H11 119.7 . .
C12 C11 H11 119.7 . .
C3 C12 C11 117.1(4) . .
C3 C12 H12 121.4 . .
C11 C12 H12 121.4 . .
C14 C13 C6 117.2(4) . .
C14 C13 H13 121.4 . .
C6 C13 H13 121.4 . .
C13 C14 C15 122.1(4) . .
C13 C14 H14 118.9 . .
C15 C14 H14 118.9 . .
C14 C15 C16 120.7(4) . .
C14 C15 H15 119.6 . .
C16 C15 H15 119.6 . .
C7 C16 C15 117.1(4) . .
C7 C16 H16 121.4 . .
C15 C16 H16 121.4 . .
C22A Cr1 C22A 180.0(6) . 2_565
C22A Cr1 C21A 38.1(5) . .
C22A Cr1 C21A 141.9(5) 2_565 .
C22A Cr1 C21A 141.9(5) . 2_565
C22A Cr1 C21A 38.1(5) 2_565 2_565
C21A Cr1 C21A 180.0(7) . 2_565
C22A Cr1 C25B 117.7(8) . 2_565
C22A Cr1 C25B 62.3(8) 2_565 2_565
C21A Cr1 C25B 137.8(7) . 2_565
C21A Cr1 C25B 42.2(7) 2_565 2_565
C22A Cr1 C25B 62.3(8) . .
C22A Cr1 C25B 117.7(8) 2_565 .
C21A Cr1 C25B 42.2(7) . .
C21A Cr1 C25B 137.8(7) 2_565 .
C25B Cr1 C25B 180.0(11) 2_565 .
C22A Cr1 C24B 57.4(7) . .
C22A Cr1 C24B 122.6(7) 2_565 .
C21A Cr1 C24B 64.4(8) . .
C21A Cr1 C24B 115.6(8) 2_565 .
C25B Cr1 C24B 143.1(6) 2_565 .
C25B Cr1 C24B 36.9(6) . .
C22A Cr1 C24B 122.6(7) . 2_565
C22A Cr1 C24B 57.4(7) 2_565 2_565
C21A Cr1 C24B 115.6(8) . 2_565
C21A Cr1 C24B 64.4(8) 2_565 2_565
C25B Cr1 C24B 36.9(6) 2_565 2_565
C25B Cr1 C24B 143.1(6) . 2_565
C24B Cr1 C24B 180.000(2) . 2_565
C22A Cr1 C24A 116.0(5) . 2_565
C22A Cr1 C24A 64.0(5) 2_565 2_565
C21A Cr1 C24A 116.4(6) . 2_565
C21A Cr1 C24A 63.6(6) 2_565 2_565
C25B Cr1 C24A 29.3(5) 2_565 2_565
C25B Cr1 C24A 150.7(5) . 2_565
C24B Cr1 C24A 169.4(5) . 2_565
C24B Cr1 C24A 10.6(5) 2_565 2_565
C22A Cr1 C24A 64.0(5) . .
C22A Cr1 C24A 116.0(5) 2_565 .
C21A Cr1 C24A 63.6(6) . .
C21A Cr1 C24A 116.4(6) 2_565 .
C25B Cr1 C24A 150.7(5) 2_565 .
C25B Cr1 C24A 29.3(5) . .
C24B Cr1 C24A 10.6(5) . .
C24B Cr1 C24A 169.4(5) 2_565 .
C24A Cr1 C24A 180.000(1) 2_565 .
C22A Cr1 C23A 38.8(4) . .
C22A Cr1 C23A 141.2(4) 2_565 .
C21A Cr1 C23A 63.9(6) . .
C21A Cr1 C23A 116.1(6) 2_565 .
C25B Cr1 C23A 123.6(7) 2_565 .
C25B Cr1 C23A 56.4(7) . .
C24B Cr1 C23A 27.3(4) . .
C24B Cr1 C23A 152.7(4) 2_565 .
C24A Cr1 C23A 142.4(3) 2_565 .
C24A Cr1 C23A 37.6(3) . .
C22A Cr1 C23A 141.2(4) . 2_565
C22A Cr1 C23A 38.8(4) 2_565 2_565
C21A Cr1 C23A 116.1(6) . 2_565
C21A Cr1 C23A 63.9(6) 2_565 2_565
C25B Cr1 C23A 56.4(7) 2_565 2_565
C25B Cr1 C23A 123.6(7) . 2_565
C24B Cr1 C23A 152.7(4) . 2_565
C24B Cr1 C23A 27.3(4) 2_565 2_565
C24A Cr1 C23A 37.6(3) 2_565 2_565
C24A Cr1 C23A 142.4(3) . 2_565
C23A Cr1 C23A 180.000(1) . 2_565
C22A C21A C25A 108.6(12) . .
C22A C21A C26A 127.0(10) . .
C25A C21A C26A 124.4(10) . .
C22A C21A Cr1 70.4(13) . .
C25A C21A Cr1 71.7(11) . .
C26A C21A Cr1 123.4(17) . .
C21A C22A C23A 107.7(11) . .
C21A C22A C27A 127.4(10) . .
C23A C22A C27A 124.9(10) . .
C21A C22A Cr1 71.5(13) . .
C23A C22A Cr1 71.8(9) . .
C27A C22A Cr1 123.9(11) . .
C24A C23A C22A 107.4(8) . .
C24A C23A C28A 127.9(9) . .
C22A C23A C28A 124.6(9) . .
C24A C23A Cr1 71.2(8) . .
C22A C23A Cr1 69.4(9) . .
C28A C23A Cr1 122.8(9) . .
C25A C24A C23A 110.6(9) . .
C25A C24A C29A 125.3(8) . .
C23A C24A C29A 124.1(8) . .
C25A C24A Cr1 72.1(9) . .
C23A C24A Cr1 71.2(8) . .
C29A C24A Cr1 123.3(9) . .
C24A C25A C21A 105.7(10) . .
C24A C25A C30A 126.3(9) . .
C21A C25A C30A 128.0(10) . .
C24A C25A Cr1 70.5(9) . .
C21A C25A Cr1 69.1(12) . .
C30A C25A Cr1 125.4(12) . .
C21A C26A H26A 109.5 . .
C21A C26A H26B 109.5 . .
H26A C26A H26B 109.5 . .
C21A C26A H26C 109.5 . .
H26A C26A H26C 109.5 . .
H26B C26A H26C 109.5 . .
C22A C27A H27A 109.5 . .
C22A C27A H27B 109.5 . .
H27A C27A H27B 109.5 . .
C22A C27A H27C 109.5 . .
H27A C27A H27C 109.5 . .
H27B C27A H27C 109.5 . .
C23A C28A H28A 109.5 . .
C23A C28A H28B 109.5 . .
H28A C28A H28B 109.5 . .
C23A C28A H28C 109.5 . .
H28A C28A H28C 109.5 . .
H28B C28A H28C 109.5 . .
C24A C29A H29A 109.5 . .
C24A C29A H29B 109.5 . .
H29A C29A H29B 109.5 . .
C24A C29A H29C 109.5 . .
H29A C29A H29C 109.5 . .
H29B C29A H29C 109.5 . .
C25A C30A H30A 109.5 . .
C25A C30A H30B 109.5 . .
H30A C30A H30B 109.5 . .
C25A C30A H30C 109.5 . .
H30A C30A H30C 109.5 . .
H30B C30A H30C 109.5 . .
C25B C21B C22B 104.3(16) . .
C25B C21B C26B 132.4(15) . .
C22B C21B C26B 123.2(15) . .
C25B C21B Cr1 70.3(19) . .
C22B C21B Cr1 73.3(18) . .
C26B C21B Cr1 125(2) . .
C23B C22B C21B 107.8(15) . .
C23B C22B C27B 123.7(14) . .
C21B C22B C27B 128.2(14) . .
C23B C22B Cr1 69.7(14) . .
C21B C22B Cr1 68.8(18) . .
C27B C22B Cr1 123(2) . .
C24B C23B C22B 108.1(13) . .
C24B C23B C28B 125.1(14) . .
C22B C23B C28B 126.7(13) . .
C24B C23B Cr1 69.8(14) . .
C22B C23B Cr1 72.9(16) . .
C28B C23B Cr1 121.9(16) . .
C25B C24B C23B 106.5(15) . .
C25B C24B C29B 124.2(15) . .
C23B C24B C29B 129.3(14) . .
C25B C24B Cr1 71.4(18) . .
C23B C24B Cr1 72.6(15) . .
C29B C24B Cr1 122.5(19) . .
C24B C25B C21B 113.0(17) . .
C24B C25B C30B 128.3(17) . .
C21B C25B C30B 118.4(14) . .
C24B C25B Cr1 71.7(18) . .
C21B C25B Cr1 72.2(19) . .
C30B C25B Cr1 119(2) . .
C21B C26B H26D 109.5 . .
C21B C26B H26E 109.5 . .
H26D C26B H26E 109.5 . .
C21B C26B H26F 109.5 . .
H26D C26B H26F 109.5 . .
H26E C26B H26F 109.5 . .
C22B C27B H27D 109.5 . .
C22B C27B H27E 109.5 . .
H27D C27B H27E 109.5 . .
C22B C27B H27F 109.5 . .
H27D C27B H27F 109.5 . .
H27E C27B H27F 109.5 . .
C23B C28B H28D 109.5 . .
C23B C28B H28E 109.5 . .
H28D C28B H28E 109.5 . .
C23B C28B H28F 109.5 . .
H28D C28B H28F 109.5 . .
H28E C28B H28F 109.5 . .
C24B C29B H29D 109.5 . .
C24B C29B H29E 109.5 . .
H29D C29B H29E 109.5 . .
C24B C29B H29F 109.5 . .
H29D C29B H29F 109.5 . .
H29E C29B H29F 109.5 . .
C25B C30B H30D 109.5 . .
C25B C30B H30E 109.5 . .
H30D C30B H30E 109.5 . .
C25B C30B H30F 109.5 . .
H30D C30B H30F 109.5 . .
H30E C30B H30F 109.5 . .
C2S C1S C6S 120.0 . .
C2S C1S Cl1 123.4(4) . .
C6S C1S Cl1 116.6(4) . .
C1S C2S C3S 120.0 . .
C1S C2S Cl2 119.8(4) . .
C3S C2S Cl2 120.1(4) . .
C2S C3S C4S 120.0 . .
C2S C3S H3S 120.0 . .
C4S C3S H3S 120.0 . .
C5S C4S C3S 120.0 . .
C5S C4S H4S 120.0 . .
C3S C4S H4S 120.0 . .
C6S C5S C4S 120.0 . .
C6S C5S H5S 120.0 . .
C4S C5S H5S 120.0 . .
C5S C6S C1S 120.0 . .
C5S C6S H6S 120.0 . .
C1S C6S H6S 120.0 . .
C12S C11S C16S 120.0 . .
C12S C11S Cl11 116.9(10) . .
C16S C11S Cl11 123.1(10) . .
C13S C12S C11S 120.0 . .
C13S C12S Cl12 123.3(10) . .
C11S C12S Cl12 116.7(10) . .
C12S C13S C14S 120.0 . .
C12S C13S H13S 120.0 . .
C14S C13S H13S 120.0 . .
C15S C14S C13S 120.0 . .
C15S C14S H14S 120.0 . .
C13S C14S H14S 120.0 . .
C14S C15S C16S 120.0 . .
C14S C15S H15S 120.0 . .
C16S C15S H15S 120.0 . .
C15S C16S C11S 120.0 . .
C15S C16S H16S 120.0 . .
C11S C16S H16S 120.0 . .
C52S C51S C56S 120.0 . .
C52S C51S Cl51 123.4(13) . .
C56S C51S Cl51 116.6(13) . .
C51S C52S C53S 120.0 . .
C51S C52S Cl52 118.7(13) . .
C53S C52S Cl52 121.3(13) . .
C54S C53S C52S 120.0 . .
C54S C53S H53S 120.0 . .
C52S C53S H53S 120.0 . .
C55S C54S C53S 120.0 . .
C55S C54S H54S 120.0 . .
C53S C54S H54S 120.0 . .
C54S C55S C56S 120.0 . .
C54S C55S H55S 120.0 . .
C56S C55S H55S 120.0 . .
C55S C56S C51S 120.0 . .
C55S C56S H56S 120.0 . .
C51S C56S H56S 120.0 . .
C22S C21S C26S 120.0 . .
C22S C21S Cl21 126.0(5) . .
C26S C21S Cl21 113.9(5) . .
C21S C22S C23S 120.0 . .
C21S C22S Cl22 120.5(5) . .
C23S C22S Cl22 119.4(5) . .
C24S C23S C22S 120.0 . .
C24S C23S H23S 120.0 . .
C22S C23S H23S 120.0 . .
C23S C24S C25S 120.0 . .
C23S C24S H24S 120.0 . .
C25S C24S H24S 120.0 . .
C26S C25S C24S 120.0 . .
C26S C25S H25S 120.0 . .
C24S C25S H25S 120.0 . .
C25S C26S C21S 120.0 . .
C25S C26S H26S 120.0 . .
C21S C26S H26S 120.0 . .
C32S C31S C36S 120.0 . .
C32S C31S Cl31 120.7(8) . .
C36S C31S Cl31 119.3(8) . .
C33S C32S C31S 120.0 . .
C33S C32S Cl32 123.2(8) . .
C31S C32S Cl32 116.3(8) . .
C32S C33S C34S 120.0 . .
C32S C33S H33S 120.0 . .
C34S C33S H33S 120.0 . .
C35S C34S C33S 120.0 . .
C35S C34S H34S 120.0 . .
C33S C34S H34S 120.0 . .
C34S C35S C36S 120.0 . .
C34S C35S H35S 120.0 . .
C36S C35S H35S 120.0 . .
C35S C36S C31S 120.0 . .
C35S C36S H36S 120.0 . .
C31S C36S H36S 120.0 . .
C42S C41S C46S 120.0 . .
C42S C41S Cl41 115.4(10) . .
C46S C41S Cl41 123.8(10) . .
C43S C42S C41S 120.0 . .
C43S C42S Cl42 123.7(10) . .
C41S C42S Cl42 116.3(10) . .
C42S C43S C44S 120.0 . .
C42S C43S H43S 120.0 . .
C44S C43S H43S 120.0 . .
C43S C44S C45S 120.0 . .
C43S C44S H44S 120.0 . .
C45S C44S H44S 120.0 . .
C46S C45S C44S 120.0 . .
C46S C45S H45S 120.0 . .
C44S C45S H45S 120.0 . .
C45S C46S C41S 120.0 . .
C45S C46S H46S 120.0 . .
C41S C46S H46S 120.0 . .

loop_
_geom_bond_atom_site_label_1
_geom_bond_atom_site_label_2
_geom_bond_distance
_geom_bond_site_symmetry_2
Fe1 N2 1.920(3) 2_665
Fe1 N2 1.920(3) .
Fe1 N1 1.922(3) .
Fe1 N1 1.922(3) 2_665
N1 C4 1.376(4) .
N1 C1 1.387(4) .
N2 C5 1.375(4) .
N2 C8 1.388(4) .
N3 C5 1.317(4) .
N3 C4 1.334(4) .
N4 C1 1.323(4) 2_665
N4 C8 1.326(5) .
C1 N4 1.323(4) 2_665
C1 C2 1.446(5) .
C2 C9 1.396(5) .
C2 C3 1.400(5) .
C3 C12 1.391(5) .
C3 C4 1.445(5) .
C5 C6 1.460(5) .
C6 C7 1.385(5) .
C6 C13 1.395(5) .
C7 C16 1.398(5) .
C7 C8 1.449(5) .
C9 C10 1.368(6) .
C9 H9 0.9300 .
C10 C11 1.382(6) .
C10 H10 0.9300 .
C11 C12 1.401(6) .
C11 H11 0.9300 .
C12 H12 0.9300 .
C13 C14 1.382(6) .
C13 H13 0.9300 .
C14 C15 1.391(6) .
C14 H14 0.9300 .
C15 C16 1.400(6) .
C15 H15 0.9300 .
C16 H16 0.9300 .
Cr1 C22A 2.151(19) .
Cr1 C22A 2.151(19) 2_565
Cr1 C21A 2.17(3) .
Cr1 C21A 2.17(3) 2_565
Cr1 C25B 2.18(3) 2_565
Cr1 C25B 2.18(3) .
Cr1 C24B 2.18(3) .
Cr1 C24B 2.18(3) 2_565
Cr1 C24A 2.182(15) 2_565
Cr1 C24A 2.182(15) .
Cr1 C23A 2.183(14) .
Cr1 C23A 2.183(14) 2_565
C21A C22A 1.409(15) .
C21A C25A 1.466(16) .
C21A C26A 1.492(17) .
C22A C23A 1.440(13) .
C22A C27A 1.502(14) .
C23A C24A 1.408(11) .
C23A C28A 1.515(12) .
C24A C25A 1.407(12) .
C24A C29A 1.527(12) .
C25A C30A 1.484(13) .
C26A H26A 0.9600 .
C26A H26B 0.9600 .
C26A H26C 0.9600 .
C27A H27A 0.9600 .
C27A H27B 0.9600 .
C27A H27C 0.9600 .
C28A H28A 0.9600 .
C28A H28B 0.9600 .
C28A H28C 0.9600 .
C29A H29A 0.9600 .
C29A H29B 0.9600 .
C29A H29C 0.9600 .
C30A H30A 0.9600 .
C30A H30B 0.9600 .
C30A H30C 0.9600 .
C21B C25B 1.41(3) .
C21B C22B 1.45(2) .
C21B C26B 1.52(2) .
C22B C23B 1.437(19) .
C22B C27B 1.50(2) .
C23B C24B 1.417(18) .
C23B C28B 1.465(19) .
C24B C25B 1.38(2) .
C24B C29B 1.48(2) .
C25B C30B 1.54(2) .
C26B H26D 0.9600 .
C26B H26E 0.9600 .
C26B H26F 0.9600 .
C27B H27D 0.9600 .
C27B H27E 0.9600 .
C27B H27F 0.9600 .
C28B H28D 0.9600 .
C28B H28E 0.9600 .
C28B H28F 0.9600 .
C29B H29D 0.9600 .
C29B H29E 0.9600 .
C29B H29F 0.9600 .
C30B H30D 0.9600 .
C30B H30E 0.9600 .
C30B H30F 0.9600 .
Cl1 C1S 1.696(5) .
Cl2 C2S 1.695(5) .
C1S C2S 1.3900 .
C1S C6S 1.3900 .
C2S C3S 1.3900 .
C3S C4S 1.3900 .
C3S H3S 0.9300 .
C4S C5S 1.3900 .
C4S H4S 0.9300 .
C5S C6S 1.3900 .
C5S H5S 0.9300 .
C6S H6S 0.9300 .
Cl11 C11S 1.684(12) .
Cl12 C12S 1.706(11) .
C11S C12S 1.3900 .
C11S C16S 1.3900 .
C12S C13S 1.3900 .
C13S C14S 1.3900 .
C13S H13S 0.9300 .
C14S C15S 1.3900 .
C14S H14S 0.9300 .
C15S C16S 1.3900 .
C15S H15S 0.9300 .
C16S H16S 0.9300 .
Cl51 C51S 1.660(14) .
Cl52 C52S 1.749(14) .
C51S C52S 1.3900 .
C51S C56S 1.3900 .
C52S C53S 1.3900 .
C53S C54S 1.3900 .
C53S H53S 0.9300 .
C54S C55S 1.3900 .
C54S H54S 0.9300 .
C55S C56S 1.3900 .
C55S H55S 0.9300 .
C56S H56S 0.9300 .
Cl21 C21S 1.672(6) .
Cl22 C22S 1.640(6) .
C21S C22S 1.3900 .
C21S C26S 1.3900 .
C22S C23S 1.3900 .
C23S C24S 1.3900 .
C23S H23S 0.9300 .
C24S C25S 1.3900 .
C24S H24S 0.9300 .
C25S C26S 1.3900 .
C25S H25S 0.9300 .
C26S H26S 0.9300 .
Cl31 C31S 1.769(10) .
Cl32 C32S 1.772(10) .
C31S C32S 1.3900 .
C31S C36S 1.3900 .
C32S C33S 1.3900 .
C33S C34S 1.3900 .
C33S H33S 0.9300 .
C34S C35S 1.3900 .
C34S H34S 0.9300 .
C35S C36S 1.3900 .
C35S H35S 0.9300 .
C36S H36S 0.9300 .
Cl41 C41S 1.694(12) .
Cl42 C42S 1.752(12) .
C41S C42S 1.3900 .
C41S C46S 1.3900 .
C42S C43S 1.3900 .
C43S C44S 1.3900 .
C43S H43S 0.9300 .
C44S C45S 1.3900 .
C44S H44S 0.9300 .
C45S C46S 1.3900 .
C45S H45S 0.9300 .
C46S H46S 0.9300 .
